data_7013878
loop_
_publ_author_name
'Glenny, Mark W.'
'van de Water, Leon G. A.'
'Driessen, Willem L.'
'Reedijk, Jan'
'Blake, Alexander J.'
'Wilson, Claire'
'Schr\"oder, Martin'

_publ_section_title
;
 Conformational and stereochemical flexibility in cadmium(II) complexes
 of aza-thioether macrocycles.
;
_journal_issue 13
_journal_name_full 'Dalton transactions (Cambridge, England : 2003)'
_journal_page_first 1953
_journal_page_last 1959
_journal_paper_doi 10.1039/b315726a
_journal_year 2004
_chemical_formula_moiety '2(C10 H22 Cd N3 O5 S), 0.5(Cd2 Cl2 H4 N4 O14), 2.5(C2 H3 N)'
_chemical_formula_sum 'C25 H49.5 Cd3 Cl N11.5 O20 S2'
_chemical_formula_weight 1268.03
_chemical_name_systematic
;
?
;
_space_group_IT_number 14
_symmetry_cell_setting monoclinic
_symmetry_space_group_name_Hall '-P 2ybc'
_symmetry_space_group_name_H-M 'P 1 21/c 1'
_atom_sites_solution_hydrogens 'geometrically placed, H2O, MeCN from delta-F'
_atom_sites_solution_primary direct
_atom_sites_solution_secondary 'difference Fourier'
_audit_creation_method SHELXL-97
_cell_angle_alpha 90.00
_cell_angle_beta 94.385(2)
_cell_angle_gamma 90.00
_cell_formula_units_Z 4
_cell_length_a 9.4869(5)
_cell_length_b 30.608(2)
_cell_length_c 16.5411(9)
_cell_measurement_reflns_used 6416
_cell_measurement_temperature 150(2)
_cell_measurement_theta_max 27.75
_cell_measurement_theta_min 2.25
_cell_volume 4789.1(5)
_computing_cell_refinement 'Bruker SAINT version 6.02a (Bruker, 2000)'
_computing_data_collection 'Bruker SMART version 5.054 (Bruker, 1998)'
_computing_data_reduction 'Bruker SAINT; Bruker SHELXTL (Bruker, 1997)'
_computing_molecular_graphics 'Bruker SHELXTL'
_computing_publication_material 'SHELXL-97; PLATON (Spek, 2003)'
_computing_structure_refinement 'SHELXL-97 (Sheldrick, 1997)'
_computing_structure_solution 'SHELXS-97 (Sheldrick, 1990)'
_diffrn_ambient_temperature 150(2)
_diffrn_measured_fraction_theta_full 0.973
_diffrn_measured_fraction_theta_max 0.973
_diffrn_measurement_device_type 'Bruker SMART1000 CCD area detector'
_diffrn_measurement_method omega
_diffrn_radiation_monochromator graphite
_diffrn_radiation_source 'normal-focus sealed tube'
_diffrn_radiation_type MoK\a
_diffrn_radiation_wavelength 0.71073
_diffrn_reflns_av_R_equivalents 0.032
_diffrn_reflns_av_sigmaI/netI 0.050
_diffrn_reflns_limit_h_max 12
_diffrn_reflns_limit_h_min -12
_diffrn_reflns_limit_k_max 39
_diffrn_reflns_limit_k_min -31
_diffrn_reflns_limit_l_max 13
_diffrn_reflns_limit_l_min -21
_diffrn_reflns_number 21654
_diffrn_reflns_theta_full 27.50
_diffrn_reflns_theta_max 27.50
_diffrn_reflns_theta_min 1.82
_diffrn_standards_decay_% 0
_exptl_absorpt_coefficient_mu 1.543
_exptl_absorpt_correction_T_max 1.000
_exptl_absorpt_correction_T_min 0.856
_exptl_absorpt_correction_type multi-scan
_exptl_crystal_colour colourless
_exptl_crystal_density_diffrn 1.759
_exptl_crystal_density_method 'not measured'
_exptl_crystal_description tablet
_exptl_crystal_F_000 2532
_exptl_crystal_size_max 0.30
_exptl_crystal_size_mid 0.12
_exptl_crystal_size_min 0.06
_refine_diff_density_max 1.91
_refine_diff_density_min -1.07
_refine_diff_density_rms 0.14
_refine_ls_extinction_method none
_refine_ls_goodness_of_fit_ref 1.024
_refine_ls_hydrogen_treatment 'riding model, MeCN rigid rotating group, H2O refined with restraints'
_refine_ls_matrix_type full
_refine_ls_number_parameters 562
_refine_ls_number_reflns 10720
_refine_ls_number_restraints 118
_refine_ls_restrained_S_all 1.027
_refine_ls_R_factor_all 0.0743
_refine_ls_R_factor_gt 0.0521
_refine_ls_shift/su_max 0.001
_refine_ls_shift/su_mean 0.000
_refine_ls_structure_factor_coef Fsqd
_refine_ls_weighting_details 'calc w=1/[\s^2^(Fo^2^)+(0.0566P)^2^+20.205P] where P=(Fo^2^+2Fc^2^)/3'
_refine_ls_weighting_scheme calc
_refine_ls_wR_factor_gt 0.122
_refine_ls_wR_factor_ref 0.133
_reflns_number_gt 8131
_reflns_number_total 11235
_reflns_threshold_expression >2sigma(I)
_cod_data_source_file b315726a.txt
_cod_data_source_block CDSNON_complex_4
_cod_depositor_comments
;
The following automatic conversions were performed:
'_symmetry_cell_setting' value 'Monoclinic' changed to 'monoclinic'
according to '/home/saulius/struct/CIF-dictionaries/cif_core.dic'
dictionary named 'cif_core.dic' version 2.4.1 from 2010-06-29.

Automatic conversion script
Id: cif_fix_enum 1527 2010-12-29 10:47:43Z saulius 

The following automatic conversions were performed:

'_atom_sites_solution_primary' value 'direct methods' was changed to
'direct'.

Automatic conversion script
Id: cif_fix_values 6452 2018-10-05 10:23:21Z andrius 
;
_cod_original_cell_volume 4789.0(8)
_cod_original_sg_symbol_H-M P21/c
_cod_original_formula_sum 'C25 H49.50 Cd3 Cl N11.50 O20 S2'
_cod_database_code 7013878

loop_
_symmetry_equiv_pos_as_xyz
'x, y, z'
'-x, y+1/2, -z+1/2'
'-x, -y, -z'
'x, -y-1/2, z-1/2'

loop_
_atom_site_label
_atom_site_type_symbol
_atom_site_fract_x
_atom_site_fract_y
_atom_site_fract_z
_atom_site_U_iso_or_equiv
_atom_site_adp_type
_atom_site_occupancy
_atom_site_symmetry_multiplicity
_atom_site_calc_flag
_atom_site_refinement_flags
_atom_site_disorder_assembly
_atom_site_disorder_group
Cd1 Cd 0.18996(4) 0.159327(12) 0.23209(2) 0.02514(10) Uani 1 1 d . . .
S1 S 0.0783(2) 0.09221(6) 0.31622(11) 0.0494(4) Uani 1 1 d . . .
O1 O 0.1635(5) 0.23625(11) 0.1786(2) 0.0354(10) Uani 1 1 d . . .
N1 N 0.3307(6) 0.10152(18) 0.1996(3) 0.0429(13) Uani 1 1 d . . .
H1C H 0.2941 0.0903 0.1501 0.052 Uiso 1 1 calc R . .
C1 C 0.3324(9) 0.0669(3) 0.2578(5) 0.059(2) Uani 1 1 d . . .
H1A H 0.3777 0.0775 0.3101 0.071 Uiso 1 1 calc R . .
H1B H 0.3902 0.0425 0.2392 0.071 Uiso 1 1 calc R . .
N2 N -0.0401(5) 0.16349(15) 0.1812(3) 0.0313(10) Uani 1 1 d . . .
H2C H -0.0475 0.1483 0.1324 0.038 Uiso 1 1 calc R . .
O2 O 0.3902(5) 0.18840(14) 0.1588(3) 0.0442(11) Uani 1 1 d . . .
C2 C 0.1806(9) 0.0497(2) 0.2714(5) 0.0542(19) Uani 1 1 d . . .
H2A H 0.1875 0.0239 0.3076 0.065 Uiso 1 1 calc R . .
H2B H 0.1326 0.0406 0.2188 0.065 Uiso 1 1 calc R . .
C3 C -0.0880(7) 0.0952(2) 0.2537(4) 0.0385(14) Uani 1 1 d . . .
H3A H -0.0776 0.0796 0.2021 0.046 Uiso 1 1 calc R . .
H3B H -0.1625 0.0802 0.2820 0.046 Uiso 1 1 calc R . .
C4 C -0.1343(6) 0.1422(2) 0.2352(4) 0.0353(13) Uani 1 1 d . . .
H4A H -0.2319 0.1423 0.2094 0.042 Uiso 1 1 calc R . .
H4B H -0.1341 0.1589 0.2864 0.042 Uiso 1 1 calc R . .
C5 C -0.0832(6) 0.2091(2) 0.1636(4) 0.0379(14) Uani 1 1 d . . .
H5A H -0.0998 0.2242 0.2149 0.045 Uiso 1 1 calc R . .
H5B H -0.1728 0.2093 0.1288 0.045 Uiso 1 1 calc R . .
C6 C 0.0304(7) 0.2333(2) 0.1210(4) 0.0400(15) Uani 1 1 d . . .
H6A H -0.0031 0.2630 0.1055 0.048 Uiso 1 1 calc R . .
H6B H 0.0513 0.2175 0.0711 0.048 Uiso 1 1 calc R . .
C7 C 0.2685(9) 0.2549(3) 0.1515(5) 0.057(2) Uani 1 1 d . . .
H7A H 0.3303 0.2669 0.1972 0.068 Uiso 1 1 calc R . .
H7B H 0.2359 0.2795 0.1160 0.068 Uiso 1 1 calc R . .
C8 C 0.3511(7) 0.22278(19) 0.1041(4) 0.0386(14) Uani 1 1 d . . .
H8A H 0.2919 0.2115 0.0567 0.046 Uiso 1 1 calc R . .
H8B H 0.4361 0.2369 0.0846 0.046 Uiso 1 1 calc R . .
C9 C 0.4650(7) 0.1544(2) 0.1270(4) 0.0451(16) Uani 1 1 d . . .
H9A H 0.5612 0.1643 0.1164 0.054 Uiso 1 1 calc R . .
H9B H 0.4165 0.1444 0.0752 0.054 Uiso 1 1 calc R . .
C10 C 0.4740(6) 0.1166(2) 0.1893(4) 0.0346(13) Uani 1 1 d . . .
H10A H 0.5316 0.0924 0.1696 0.041 Uiso 1 1 calc R . .
H10B H 0.5191 0.1270 0.2418 0.041 Uiso 1 1 calc R . .
N1N N 0.2150(6) 0.20122(16) 0.3853(3) 0.0357(11) Uani 1 1 d . . .
O1N O 0.3169(5) 0.18811(16) 0.3470(3) 0.0456(11) Uani 1 1 d . . .
O2N O 0.2359(6) 0.21872(18) 0.4522(3) 0.0578(14) Uani 1 1 d . . .
O3N O 0.0926(5) 0.19617(15) 0.3531(3) 0.0449(11) Uani 1 1 d . . .
Cd2 Cd 0.67481(4) 0.337968(13) 0.27763(2) 0.02536(10) Uani 1 1 d . . .
S1A S 0.7445(4) 0.41123(9) 0.19009(16) 0.0436(6) Uani 0.65 1 d PD A 1
C1A C 0.4738(10) 0.4202(3) 0.2416(6) 0.039(2) Uiso 0.65 1 d PD A 1
H1AA H 0.3998 0.4407 0.2570 0.046 Uiso 0.65 1 calc PR A 1
H1AB H 0.4391 0.4056 0.1905 0.046 Uiso 0.65 1 calc PR A 1
N1A N 0.4995(7) 0.3875(2) 0.3052(5) 0.0338(17) Uiso 0.65 1 d PD A 1
O1A O 0.7602(7) 0.2667(2) 0.3271(4) 0.0418(17) Uiso 0.65 1 d PD A 1
C2A C 0.6047(10) 0.4448(3) 0.2286(8) 0.056(3) Uiso 0.65 1 d PD A 1
H2AA H 0.6409 0.4582 0.2806 0.068 Uiso 0.65 1 calc PR A 1
H2AB H 0.5813 0.4688 0.1896 0.068 Uiso 0.65 1 calc PR A 1
O2A O 0.5019(7) 0.2995(2) 0.3477(4) 0.0363(15) Uiso 0.65 1 d PD A 1
N2A N 0.9030(8) 0.3495(2) 0.3306(5) 0.0330(18) Uiso 0.65 1 d PD A 1
C3A C 0.9007(11) 0.4202(3) 0.2594(6) 0.046(3) Uiso 0.65 1 d PD A 1
H3AA H 0.9646 0.4410 0.2345 0.055 Uiso 0.65 1 calc PR A 1
H3AB H 0.8716 0.4336 0.3101 0.055 Uiso 0.65 1 calc PR A 1
C4A C 0.9784(11) 0.3791(3) 0.2794(7) 0.052(3) Uiso 0.65 1 d PD A 1
H4AA H 0.9962 0.3639 0.2284 0.062 Uiso 0.65 1 calc PR A 1
H4AB H 1.0713 0.3864 0.3076 0.062 Uiso 0.65 1 calc PR A 1
C5A C 0.9768(10) 0.3079(3) 0.3451(7) 0.039(2) Uiso 0.65 1 d PD A 1
H5AA H 1.0629 0.3127 0.3817 0.047 Uiso 0.65 1 calc PR A 1
H5AB H 1.0061 0.2962 0.2932 0.047 Uiso 0.65 1 calc PR A 1
C6A C 0.8841(10) 0.2760(3) 0.3820(6) 0.043(2) Uiso 0.65 1 d PD A 1
H6AA H 0.9371 0.2486 0.3942 0.052 Uiso 0.65 1 calc PR A 1
H6AB H 0.8538 0.2878 0.4336 0.052 Uiso 0.65 1 calc PR A 1
C7A C 0.6424(7) 0.2405(2) 0.3557(5) 0.060(2) Uiso 0.65 1 d PD A 1
H7AA H 0.5829 0.2293 0.3084 0.071 Uiso 0.65 1 calc PR A 1
H7AB H 0.6809 0.2152 0.3874 0.071 Uiso 0.65 1 calc PR A 1
C8A C 0.5558(11) 0.2671(3) 0.4062(5) 0.045(2) Uiso 0.65 1 d PD A 1
H8AA H 0.4785 0.2499 0.4275 0.054 Uiso 0.65 1 calc PR A 1
H8AB H 0.6133 0.2807 0.4520 0.054 Uiso 0.65 1 calc PR A 1
C9A C 0.4011(11) 0.3287(3) 0.3816(6) 0.041(3) Uiso 0.65 1 d PD A 1
H9AA H 0.4413 0.3407 0.4340 0.049 Uiso 0.65 1 calc PR A 1
H9AB H 0.3132 0.3127 0.3912 0.049 Uiso 0.65 1 calc PR A 1
C10A C 0.3704(9) 0.3645(3) 0.3226(6) 0.045(2) Uiso 0.65 1 d PD A 1
H10C H 0.3250 0.3522 0.2717 0.054 Uiso 0.65 1 calc PR A 1
H10D H 0.3036 0.3853 0.3448 0.054 Uiso 0.65 1 calc PR A 1
S1B S 0.6509(8) 0.41605(18) 0.1960(3) 0.0514(14) Uani 0.35 1 d PD A 2
C1B C 0.416(2) 0.4044(6) 0.2831(15) 0.065(6) Uiso 0.35 1 d PD A 2
H1BA H 0.3439 0.4189 0.3144 0.078 Uiso 0.35 1 calc PR A 2
H1BB H 0.3661 0.3915 0.2339 0.078 Uiso 0.35 1 calc PR A 2
N1B N 0.4826(16) 0.3694(5) 0.3322(10) 0.045(4) Uiso 0.35 1 d PD A 2
O1B O 0.8193(10) 0.2788(3) 0.3346(6) 0.022(2) Uiso 0.35 1 d PD A 2
C2B C 0.5170(19) 0.4374(6) 0.2586(12) 0.050(5) Uiso 0.35 1 d PD A 2
H2BA H 0.5648 0.4507 0.3080 0.059 Uiso 0.35 1 calc PR A 2
H2BB H 0.4642 0.4609 0.2283 0.059 Uiso 0.35 1 calc PR A 2
O2B O 0.5405(12) 0.2765(4) 0.3356(7) 0.043(3) Uiso 0.35 1 d PD A 2
N2B N 0.8897(11) 0.3668(4) 0.3115(7) 0.017(2) Uiso 0.35 1 d PD A 2
C3B C 0.8209(14) 0.4343(5) 0.2448(11) 0.040(4) Uiso 0.35 1 d PD A 2
H3BA H 0.8566 0.4583 0.2119 0.048 Uiso 0.35 1 calc PR A 2
H3BB H 0.8037 0.4467 0.2985 0.048 Uiso 0.35 1 calc PR A 2
C4B C 0.9335(17) 0.4009(5) 0.2566(10) 0.037(4) Uiso 0.35 1 d PD A 2
H4BA H 0.9519 0.3878 0.2037 0.045 Uiso 0.35 1 calc PR A 2
H4BB H 1.0220 0.4147 0.2797 0.045 Uiso 0.35 1 calc PR A 2
C5B C 0.9943(15) 0.3316(5) 0.3169(10) 0.035(4) Uiso 0.35 1 d PD A 2
H5BA H 1.0866 0.3436 0.3385 0.042 Uiso 0.35 1 calc PR A 2
H5BB H 1.0059 0.3202 0.2618 0.042 Uiso 0.35 1 calc PR A 2
C6B C 0.9546(13) 0.2953(4) 0.3693(8) 0.021(3) Uiso 0.35 1 d PD A 2
H6BA H 1.0270 0.2720 0.3705 0.025 Uiso 0.35 1 calc PR A 2
H6BB H 0.9461 0.3057 0.4253 0.025 Uiso 0.35 1 calc PR A 2
C7B C 0.7756(15) 0.2517(6) 0.4007(8) 0.054(5) Uiso 0.35 1 d PD A 2
H7BA H 0.8379 0.2261 0.4123 0.065 Uiso 0.35 1 calc PR A 2
H7BB H 0.7632 0.2683 0.4510 0.065 Uiso 0.35 1 calc PR A 2
C8B C 0.6424(7) 0.2405(2) 0.3557(5) 0.060(2) Uiso 0.35 1 d PD A 2
H8BA H 0.5941 0.2184 0.3874 0.071 Uiso 0.35 1 calc PR A 2
H8BB H 0.6646 0.2265 0.3043 0.071 Uiso 0.35 1 calc PR A 2
C9B C 0.450(2) 0.2987(6) 0.3910(11) 0.053(5) Uiso 0.35 1 d PD A 2
H9BA H 0.5086 0.3074 0.4405 0.063 Uiso 0.35 1 calc PR A 2
H9BB H 0.3777 0.2778 0.4073 0.063 Uiso 0.35 1 calc PR A 2
C10B C 0.3786(19) 0.3378(6) 0.3553(15) 0.051(6) Uiso 0.35 1 d PD A 2
H10E H 0.3166 0.3293 0.3070 0.062 Uiso 0.35 1 calc PR A 2
H10F H 0.3189 0.3511 0.3953 0.062 Uiso 0.35 1 calc PR A 2
N2N N 0.6821(6) 0.29822(15) 0.1230(3) 0.0342(11) Uani 1 1 d . . .
O4N O 0.5751(5) 0.30370(17) 0.1632(3) 0.0477(12) Uani 1 1 d . A .
O5N O 0.6702(6) 0.28088(17) 0.0558(3) 0.0565(14) Uani 1 1 d . A .
O6N O 0.7973(5) 0.31014(16) 0.1558(3) 0.0450(11) Uani 1 1 d . A .
Cd3 Cd 0.31851(4) -0.022989(13) -0.02978(3) 0.02966(11) Uani 1 1 d . . .
Cl1 Cl 0.42452(15) 0.05271(5) 0.00281(11) 0.0429(4) Uani 1 1 d . . .
O3 O 0.1538(5) -0.01108(14) 0.0603(3) 0.0377(10) Uani 1 1 d D . .
H1W H 0.089(6) -0.0297(19) 0.055(5) 0.057 Uiso 1 1 d D . .
H2W H 0.136(8) 0.0156(7) 0.065(5) 0.057 Uiso 1 1 d D . .
N3N N 0.2587(5) -0.11553(17) -0.0054(3) 0.0349(11) Uani 1 1 d . . .
O7N O 0.2455(4) -0.09388(12) -0.0701(2) 0.0314(9) Uani 1 1 d . . .
O8N O 0.2372(7) -0.15446(16) -0.0057(4) 0.0748(19) Uani 1 1 d . . .
O9N O 0.2940(5) -0.09490(19) 0.0589(3) 0.0539(13) Uani 1 1 d . . .
N4N N 0.2174(5) -0.00062(15) -0.1875(3) 0.0335(11) Uani 1 1 d . . .
O10N O 0.1378(4) -0.00004(15) -0.1300(3) 0.0413(10) Uani 1 1 d . . .
O11N O 0.1736(5) 0.01096(16) -0.2557(3) 0.0508(12) Uani 1 1 d . . .
O12N O 0.3425(4) -0.01369(14) -0.1720(3) 0.0391(10) Uani 1 1 d . . .
N5N N 0.0867(5) 0.10035(16) 0.0188(3) 0.0307(10) Uani 1 1 d . . .
O13N O 0.0995(5) 0.07577(15) 0.0801(3) 0.0407(10) Uani 1 1 d . . .
O14N O 0.0316(5) 0.08539(14) -0.0465(3) 0.0414(10) Uani 1 1 d . . .
O15N O 0.1303(6) 0.13855(15) 0.0235(3) 0.0534(13) Uani 1 1 d . . .
N1S N 0.6595(8) 0.1205(3) 0.3943(5) 0.076(2) Uani 1 1 d D . .
C2S C 0.5762(8) 0.1242(3) 0.4385(4) 0.0521(18) Uani 1 1 d D . .
C3S C 0.4689(9) 0.1276(3) 0.4953(4) 0.066(2) Uani 1 1 d D . .
H3S1 H 0.3788 0.1168 0.4701 0.099 Uiso 1 1 calc R . .
H3S2 H 0.4584 0.1583 0.5109 0.099 Uiso 1 1 calc R . .
H3S3 H 0.4966 0.1102 0.5436 0.099 Uiso 1 1 calc R . .
N4S N 0.1852(9) 0.1195(4) 0.6023(6) 0.116(4) Uani 1 1 d D . .
C5S C 0.0889(9) 0.1275(3) 0.5616(5) 0.069(2) Uani 1 1 d D . .
C6S C -0.0349(9) 0.1388(3) 0.5109(5) 0.071(2) Uani 1 1 d D . .
H6S1 H -0.0910 0.1601 0.5390 0.106 Uiso 1 1 calc R . .
H6S2 H -0.0915 0.1125 0.4987 0.106 Uiso 1 1 calc R . .
H6S3 H -0.0068 0.1516 0.4603 0.106 Uiso 1 1 calc R . .
N7S N 0.354(2) 0.0154(7) 0.4412(11) 0.106(6) Uiso 0.50 1 d PD . .
C8S C 0.304(2) 0.0052(6) 0.4974(10) 0.072(5) Uiso 0.50 1 d PD . .
C9S C 0.271(3) -0.0034(8) 0.5788(11) 0.105(8) Uiso 0.50 1 d PD . .
H9S1 H 0.3139 -0.0312 0.5969 0.157 Uiso 0.50 1 calc PR . .
H9S2 H 0.1684 -0.0050 0.5809 0.157 Uiso 0.50 1 calc PR . .
H9S3 H 0.3088 0.0202 0.6143 0.157 Uiso 0.50 1 calc PR . .

loop_
_atom_site_aniso_label
_atom_site_aniso_U_11
_atom_site_aniso_U_22
_atom_site_aniso_U_33
_atom_site_aniso_U_23
_atom_site_aniso_U_13
_atom_site_aniso_U_12
Cd1 0.02137(19) 0.02476(19) 0.0291(2) -0.00269(16) 0.00063(15) 0.00333(15)
S1 0.0595(11) 0.0467(10) 0.0436(10) -0.0026(8) 0.0148(8) -0.0071(8)
O1 0.065(3) 0.0135(17) 0.025(2) -0.0001(15) -0.011(2) 0.0018(18)
N1 0.045(3) 0.043(3) 0.040(3) -0.004(2) 0.002(3) 0.005(2)
C1 0.062(5) 0.051(4) 0.061(5) 0.021(4) -0.015(4) 0.004(4)
N2 0.026(2) 0.033(3) 0.035(3) -0.004(2) 0.000(2) 0.000(2)
O2 0.057(3) 0.034(2) 0.041(3) -0.0005(19) -0.001(2) 0.003(2)
C2 0.077(5) 0.031(3) 0.055(5) 0.003(3) 0.006(4) -0.002(3)
C3 0.034(3) 0.038(3) 0.045(4) -0.004(3) 0.012(3) -0.008(3)
C4 0.026(3) 0.045(3) 0.035(3) -0.010(3) 0.004(2) -0.005(3)
C5 0.030(3) 0.039(3) 0.043(4) -0.001(3) -0.003(3) 0.009(3)
C6 0.042(4) 0.032(3) 0.045(4) 0.007(3) -0.003(3) 0.008(3)
C7 0.071(5) 0.051(4) 0.047(4) -0.009(4) -0.003(4) 0.011(4)
C8 0.054(4) 0.031(3) 0.031(3) 0.007(3) 0.009(3) -0.009(3)
C9 0.032(3) 0.062(4) 0.042(4) -0.004(3) 0.008(3) 0.009(3)
C10 0.021(3) 0.041(3) 0.041(3) -0.004(3) 0.003(2) 0.005(2)
N1N 0.041(3) 0.031(3) 0.035(3) -0.008(2) 0.003(2) -0.004(2)
O1N 0.035(2) 0.062(3) 0.040(3) -0.014(2) 0.005(2) -0.007(2)
O2N 0.060(3) 0.075(4) 0.037(3) -0.025(3) 0.000(2) -0.013(3)
O3N 0.041(3) 0.052(3) 0.041(3) -0.017(2) -0.002(2) 0.003(2)
Cd2 0.02116(19) 0.0281(2) 0.0268(2) -0.00290(16) 0.00233(15) 0.00107(15)
S1A 0.0636(19) 0.0338(13) 0.0339(14) -0.0013(11) 0.0080(14) -0.0107(14)
S1B 0.077(4) 0.041(3) 0.034(3) -0.003(2) -0.011(3) 0.020(3)
N2N 0.048(3) 0.027(2) 0.028(3) -0.004(2) 0.004(2) 0.004(2)
O4N 0.042(3) 0.064(3) 0.038(2) -0.016(2) 0.006(2) -0.012(2)
O5N 0.079(4) 0.062(3) 0.028(2) -0.017(2) 0.000(2) 0.006(3)
O6N 0.039(3) 0.058(3) 0.039(2) -0.013(2) 0.005(2) 0.003(2)
Cd3 0.0266(2) 0.0270(2) 0.0359(2) -0.00160(17) 0.00570(16) -0.00384(16)
Cl1 0.0270(7) 0.0342(7) 0.0675(11) -0.0090(7) 0.0031(7) -0.0018(6)
O3 0.035(2) 0.041(2) 0.038(2) 0.000(2) 0.0070(19) -0.0067(19)
N3N 0.023(2) 0.040(3) 0.042(3) 0.010(2) 0.006(2) 0.002(2)
O7N 0.036(2) 0.029(2) 0.028(2) 0.0013(17) -0.0021(17) -0.0020(17)
O8N 0.090(4) 0.031(3) 0.109(5) 0.025(3) 0.040(4) 0.004(3)
O9N 0.036(3) 0.098(4) 0.027(2) 0.001(3) -0.0012(19) 0.009(3)
N4N 0.037(3) 0.021(2) 0.042(3) 0.005(2) 0.005(2) -0.001(2)
O10N 0.033(2) 0.045(3) 0.047(3) -0.001(2) 0.012(2) 0.0051(19)
O11N 0.058(3) 0.048(3) 0.045(3) 0.014(2) -0.005(2) -0.001(2)
O12N 0.032(2) 0.043(2) 0.044(3) 0.008(2) 0.0137(19) 0.0064(19)
N5N 0.023(2) 0.033(3) 0.037(3) -0.004(2) 0.002(2) 0.0021(19)
O13N 0.039(2) 0.049(3) 0.034(2) 0.003(2) 0.0051(19) 0.008(2)
O14N 0.042(2) 0.039(2) 0.041(3) -0.003(2) -0.012(2) -0.0018(19)
O15N 0.061(3) 0.029(2) 0.068(3) -0.005(2) -0.005(3) -0.004(2)
N1S 0.067(5) 0.102(6) 0.059(5) -0.010(4) 0.011(4) -0.006(4)
C2S 0.055(5) 0.061(5) 0.039(4) 0.000(3) -0.005(3) -0.006(4)
C3S 0.074(6) 0.085(6) 0.039(4) 0.004(4) 0.009(4) -0.005(5)
N4S 0.070(6) 0.189(12) 0.090(7) 0.041(7) 0.009(5) 0.010(7)
C5S 0.065(6) 0.085(7) 0.060(6) 0.011(5) 0.024(5) 0.001(5)
C6S 0.071(6) 0.092(7) 0.050(5) -0.001(5) 0.013(4) 0.014(5)

loop_
_atom_type_symbol
_atom_type_description
_atom_type_scat_dispersion_real
_atom_type_scat_dispersion_imag
_atom_type_scat_source
C C 0.0033 0.0016 'International Tables Vol C Tables 4.2.6.8 and 6.1.1.4'
H H 0.0000 0.0000 'International Tables Vol C Tables 4.2.6.8 and 6.1.1.4'
N N 0.0061 0.0033 'International Tables Vol C Tables 4.2.6.8 and 6.1.1.4'
O O 0.0106 0.0060 'International Tables Vol C Tables 4.2.6.8 and 6.1.1.4'
S S 0.1246 0.1234 'International Tables Vol C Tables 4.2.6.8 and 6.1.1.4'
Cd Cd -0.8075 1.2024 'International Tables Vol C Tables 4.2.6.8 and 6.1.1.4'
Cl Cl 0.1484 0.1585 'International Tables Vol C Tables 4.2.6.8 and 6.1.1.4'

loop_
_geom_angle_atom_site_label_1
_geom_angle_atom_site_label_2
_geom_angle_atom_site_label_3
_geom_angle
_geom_angle_site_symmetry_1
_geom_angle_site_symmetry_3
_geom_angle_publ_flag
N1 Cd1 N2 120.79(19) . . y
N1 Cd1 O1N 101.94(18) . . y
N1 Cd1 O1 132.77(18) . . y
N1 Cd1 O2 71.59(17) . . y
N1 Cd1 O3N 141.16(18) . . y
N1 Cd1 S1 78.24(15) . . y
N2 Cd1 O1 75.62(16) . . y
N2 Cd1 O2 122.91(16) . . y
N2 Cd1 O1N 134.09(17) . . y
N2 Cd1 O3N 82.54(16) . . y
N2 Cd1 S1 80.39(13) . . y
O1 Cd1 O2 63.61(15) . . y
O1 Cd1 O1N 87.98(15) . . y
O1 Cd1 O3N 80.15(15) . . y
O1 Cd1 S1 147.85(12) . . y
O1N Cd1 O2 84.09(15) . . y
O1N Cd1 O3N 52.21(15) . . y
O1N Cd1 S1 93.70(13) . . y
O2 Cd1 O3N 124.24(15) . . y
O2 Cd1 S1 148.52(11) . . y
O3N Cd1 S1 75.75(12) . . y
C2 S1 C3 105.7(3) . . ?
C2 S1 Cd1 95.2(2) . . ?
C3 S1 Cd1 91.5(2) . . ?
C7 O1 C6 116.4(5) . . ?
C7 O1 Cd1 119.2(4) . . ?
C6 O1 Cd1 102.7(3) . . ?
C1 N1 C10 110.5(6) . . ?
C1 N1 Cd1 112.8(5) . . ?
C10 N1 Cd1 110.2(4) . . ?
N1 C1 C2 112.5(6) . . ?
C4 N2 C5 111.6(5) . . ?
C4 N2 Cd1 111.2(4) . . ?
C5 N2 Cd1 111.6(3) . . ?
C9 O2 C8 115.6(5) . . ?
C9 O2 Cd1 110.4(4) . . ?
C8 O2 Cd1 113.8(4) . . ?
C1 C2 S1 110.1(5) . . ?
C4 C3 S1 112.6(4) . . ?
N2 C4 C3 111.2(5) . . ?
N2 C5 C6 110.9(5) . . ?
C5 C6 O1 108.7(5) . . ?
O1 C7 C8 110.1(6) . . ?
O2 C8 C7 105.8(5) . . ?
O2 C9 C10 108.2(5) . . ?
N1 C10 C9 108.1(5) . . ?
O2N N1N O3N 121.1(5) . . ?
O2N N1N O1N 120.9(5) . . ?
O3N N1N O1N 118.0(5) . . ?
N1N O1N Cd1 99.3(3) . . ?
N1N O3N Cd1 90.5(3) . . ?
N2B Cd2 O4N 133.6(3) . . ?
N2A Cd2 O4N 134.3(2) . . ?
N2B Cd2 N1B 117.8(5) . . ?
O4N Cd2 N1B 103.0(4) . . ?
N2A Cd2 N1A 119.6(3) . . ?
O4N Cd2 N1A 101.7(2) . . ?
N2A Cd2 O2A 123.5(2) . . ?
O4N Cd2 O2A 85.42(19) . . ?
N1A Cd2 O2A 72.4(2) . . ?
N2B Cd2 O1B 73.8(3) . . ?
O4N Cd2 O1B 99.5(3) . . ?
N1B Cd2 O1B 127.0(4) . . ?
N2A Cd2 O1A 74.4(2) . . ?
O4N Cd2 O1A 88.5(2) . . ?
N1A Cd2 O1A 137.8(2) . . ?
O2A Cd2 O1A 67.7(2) . . ?
N2B Cd2 O2B 132.6(4) . . ?
O4N Cd2 O2B 77.5(3) . . ?
N1B Cd2 O2B 73.9(4) . . ?
O1B Cd2 O2B 65.0(3) . . ?
N2B Cd2 O6N 82.5(3) . . ?
N2A Cd2 O6N 83.1(2) . . ?
O4N Cd2 O6N 51.77(15) . . ?
N1B Cd2 O6N 150.6(4) . . ?
N1A Cd2 O6N 138.6(2) . . ?
O2A Cd2 O6N 126.16(19) . . ?
O1B Cd2 O6N 77.2(3) . . ?
O1A Cd2 O6N 78.9(2) . . ?
O2B Cd2 O6N 109.1(3) . . ?
N2B Cd2 S1B 79.7(3) . . ?
O4N Cd2 S1B 88.80(17) . . ?
N1B Cd2 S1B 77.9(4) . . ?
O1B Cd2 S1B 150.0(3) . . ?
O2B Cd2 S1B 144.8(3) . . ?
O6N Cd2 S1B 85.84(17) . . ?
N2A Cd2 S1A 79.64(19) . . ?
O4N Cd2 S1A 92.20(14) . . ?
N1A Cd2 S1A 77.17(19) . . ?
O2A Cd2 S1A 148.30(16) . . ?
O1A Cd2 S1A 143.96(17) . . ?
O6N Cd2 S1A 73.51(13) . . ?
C3A S1A C2A 105.8(5) . . ?
C3A S1A Cd2 90.5(3) . . ?
C2A S1A Cd2 93.7(4) . . ?
N1A C1A C2A 111.0(8) . . ?
C1A N1A C10A 112.2(7) . . ?
C1A N1A Cd2 112.9(6) . . ?
C10A N1A Cd2 110.3(6) . . ?
C6A O1A C7A 119.9(6) . . ?
C6A O1A Cd2 105.4(5) . . ?
C7A O1A Cd2 110.5(5) . . ?
C1A C2A S1A 113.7(7) . . ?
C8A O2A C9A 111.8(7) . . ?
C8A O2A Cd2 116.1(5) . . ?
C9A O2A Cd2 112.4(5) . . ?
C5A N2A C4A 112.7(7) . . ?
C5A N2A Cd2 110.8(5) . . ?
C4A N2A Cd2 111.2(6) . . ?
C4A C3A S1A 112.2(7) . . ?
N2A C4A C3A 113.5(9) . . ?
N2A C5A C6A 110.6(8) . . ?
O1A C6A C5A 110.4(8) . . ?
C8A C7A O1A 110.6(7) . . ?
O2A C8A C7A 100.5(6) . . ?
O2A C9A C10A 107.6(8) . . ?
N1A C10A C9A 111.2(8) . . ?
C2B S1B C3B 105.5(9) . . ?
C2B S1B Cd2 93.9(7) . . ?
C3B S1B Cd2 90.7(6) . . ?
N1B C1B C2B 113.0(17) . . ?
C10B N1B C1B 111.1(14) . . ?
C10B N1B Cd2 113.4(12) . . ?
C1B N1B Cd2 114.4(13) . . ?
C6B O1B C7B 101.2(9) . . ?
C6B O1B Cd2 110.6(7) . . ?
C7B O1B Cd2 122.3(10) . . ?
C1B C2B S1B 114.1(15) . . ?
C9B O2B Cd2 103.4(10) . . ?
C5B N2B C4B 109.7(11) . . ?
C5B N2B Cd2 108.9(9) . . ?
C4B N2B Cd2 114.8(9) . . ?
C4B C3B S1B 116.6(12) . . ?
N2B C4B C3B 109.7(13) . . ?
N2B C5B C6B 112.8(12) . . ?
O1B C6B C5B 106.7(11) . . ?
O2B C9B C10B 113.4(15) . . ?
N1B C10B C9B 110.2(16) . . ?
O5N N2N O6N 122.7(6) . . ?
O5N N2N O4N 120.7(6) . . ?
O6N N2N O4N 116.6(5) . . ?
N2N O4N Cd2 101.3(3) . . ?
N2N O6N Cd2 90.2(3) . . ?
O3 Cd3 O7N 97.55(15) . . y
O3 Cd3 O10N 85.11(15) . . y
O7N Cd3 O10N 83.97(14) . . y
O3 Cd3 O12N 138.31(15) . . y
O7N Cd3 O12N 83.08(14) . . y
O10N Cd3 O12N 53.38(14) . . y
O3 Cd3 Cl1 89.75(12) . . y
O7N Cd3 Cl1 172.67(11) . . y
O10N Cd3 Cl1 97.40(11) . . y
O12N Cd3 Cl1 91.94(11) . . y
O3 Cd3 Cl1 128.69(12) . 3_655 y
O7N Cd3 Cl1 88.74(10) . 3_655 y
O10N Cd3 Cl1 146.14(11) . 3_655 y
O12N Cd3 Cl1 92.96(11) . 3_655 y
Cl1 Cd3 Cl1 86.14(5) . 3_655 y
Cd3 Cl1 Cd3 93.86(5) . 3_655 y
O8N N3N O7N 120.6(6) . . ?
O8N N3N O9N 122.2(6) . . ?
O7N N3N O9N 117.2(5) . . ?
N3N O7N Cd3 103.6(3) . . ?
O11N N4N O10N 120.7(5) . . ?
O11N N4N O12N 121.8(5) . . ?
O10N N4N O12N 117.5(5) . . ?
N4N O10N Cd3 94.6(3) . . ?
N4N O12N Cd3 94.5(3) . . ?
O15N N5N O14N 121.0(5) . . ?
O15N N5N O13N 120.1(5) . . ?
O14N N5N O13N 119.0(5) . . ?
N1S C2S C3S 178.5(10) . . ?
N4S C5S C6S 178.3(13) . . ?
N7S C8S C9S 166(2) . . ?

loop_
_geom_bond_atom_site_label_1
_geom_bond_atom_site_label_2
_geom_bond_distance
_geom_bond_site_symmetry_2
_geom_bond_publ_flag
Cd1 N1 2.305(5) . y
Cd1 N2 2.282(5) . y
Cd1 O1 2.521(4) . y
Cd1 O2 2.495(5) . y
Cd1 O1N 2.343(4) . y
Cd1 O3N 2.533(4) . y
Cd1 S1 2.7394(18) . y
N1 C1 1.430(9) . ?
N1 C10 1.458(8) . ?
N2 C4 1.462(8) . ?
N2 C5 1.477(7) . ?
O1 C6 1.525(7) . ?
O1 C7 1.261(9) . ?
O2 C8 1.419(7) . ?
O2 C9 1.386(8) . ?
S1 C2 1.815(8) . ?
S1 C3 1.821(7) . ?
C1 C2 1.566(11) . ?
C3 C4 1.529(9) . ?
C5 C6 1.525(9) . ?
C7 C8 1.514(10) . ?
C9 C10 1.547(9) . ?
N1N O1N 1.261(7) . ?
N1N O2N 1.231(6) . ?
N1N O3N 1.250(7) . ?
Cd2 N1A 2.321(8) . y
Cd2 N2A 2.300(8) . y
Cd2 O1A 2.447(7) . y
Cd2 O2A 2.390(6) . y
Cd2 S1A 2.776(3) . y
Cd2 O4N 2.303(4) . y
Cd2 O6N 2.549(4) . y
N1A C1A 1.459(8) . ?
N1A C10A 1.460(8) . ?
N2A C4A 1.464(8) . ?
N2A C5A 1.462(8) . ?
O1A C6A 1.457(7) . ?
O1A C7A 1.481(7) . ?
O2A C8A 1.450(7) . ?
O2A C9A 1.453(7) . ?
S1A C2A 1.831(9) . ?
S1A C3A 1.824(9) . ?
C1A C2A 1.482(8) . ?
C3A C4A 1.483(8) . ?
C5A C6A 1.478(8) . ?
C7A C8A 1.463(8) . ?
C9A C10A 1.482(8) . ?
Cd2 N1B 2.306(16) . y
Cd2 N2B 2.252(11) . y
Cd2 O1B 2.418(10) . y
Cd2 O2B 2.503(13) . y
Cd2 S1B 2.746(5) . y
N1B C1B 1.458(9) . ?
N1B C10B 1.456(9) . ?
N2B C4B 1.465(9) . ?
N2B C5B 1.462(9) . ?
O1B C6B 1.455(8) . ?
O1B C7B 1.459(8) . ?
O2B C9B 1.468(8) . ?
S1B C2B 1.821(10) . ?
S1B C3B 1.835(10) . ?
C1B C2B 1.474(9) . ?
C3B C4B 1.482(9) . ?
C5B C6B 1.476(9) . ?
C9B C10B 1.477(9) . ?
N2N O5N 1.229(6) . ?
N2N O6N 1.237(7) . ?
N2N O4N 1.266(7) . ?
Cd3 O3 2.269(5) . y
Cd3 O7N 2.359(4) . y
Cd3 O10N 2.397(5) . y
Cd3 O12N 2.398(4) . y
Cd3 Cl1 2.5665(15) . y
Cd3 Cl1 2.6083(15) 3_655 y
Cl1 Cd3 2.6083(15) 3_655 ?
N3N O8N 1.209(7) . ?
N3N O7N 1.258(6) . ?
N3N O9N 1.260(7) . ?
N4N O11N 1.224(7) . ?
N4N O10N 1.260(6) . ?
N4N O12N 1.260(6) . ?
N5N O15N 1.241(6) . ?
N5N O14N 1.251(6) . ?
N5N O13N 1.261(6) . ?
N1S C2S 1.122(8) . ?
C2S C3S 1.442(9) . ?
N4S C5S 1.118(9) . ?
C5S C6S 1.433(9) . ?
N7S C8S 1.117(10) . ?
C8S C9S 1.430(11) . ?

loop_
_geom_hbond_atom_site_label_D
_geom_hbond_atom_site_label_H
_geom_hbond_atom_site_label_A
_geom_hbond_distance_DH
_geom_hbond_distance_HA
_geom_hbond_distance_DA
_geom_hbond_angle_DHA
_geom_hbond_site_symmetry_A
N1 H1C O13N 0.93 2.15 2.946(7) 143 .
N2 H2C O15N 0.93 2.58 3.263(7) 131 .
N2 H2C O7N 0.93 2.66 3.341(6) 131 3
O3 H1W O14N 0.84(3) 2.05(6) 2.874(6) 167(7) 3
O3 H2W O13N 0.84(3) 1.89(3) 2.732(6) 178(8) .

loop_
_geom_torsion_atom_site_label_1
_geom_torsion_atom_site_label_2
_geom_torsion_atom_site_label_3
_geom_torsion_atom_site_label_4
_geom_torsion
_geom_torsion_site_symmetry_1
_geom_torsion_site_symmetry_2
_geom_torsion_site_symmetry_3
_geom_torsion_site_symmetry_4
_geom_torsion_publ_flag
C10 N1 C1 C2 179.7(6) . . . . y
C3 S1 C2 C1 129.5(5) . . . . y
C2 S1 C3 C4 -136.3(5) . . . . y
C5 N2 C4 C3 -179.4(5) . . . . y
S1 C3 C4 N2 68.7(6) . . . . y
C4 N2 C5 C6 169.3(5) . . . . y
N2 C5 C6 O1 -64.2(6) . . . . y
C7 O1 C6 C5 178.9(6) . . . . y
C6 O1 C7 C8 -84.6(7) . . . . y
C9 O2 C8 C7 178.6(6) . . . . y
O1 C7 C8 O2 -57.8(7) . . . . y
C8 O2 C9 C10 -169.7(5) . . . . y
C1 N1 C10 C9 -179.1(6) . . . . y
O2 C9 C10 N1 62.8(7) . . . . y
N1 C1 C2 S1 -65.1(8) . . . . y
C2A C1A N1A C10A 176.7(9) . . . . ?
N1A C1A C2A S1A 64.8(11) . . . . ?
C3A S1A C2A C1A -126.6(8) . . . . ?
C2A S1A C3A C4A 137.6(8) . . . . ?
C5A N2A C4A C3A 176.2(9) . . . . ?
S1A C3A C4A N2A -70.0(11) . . . . ?
C4A N2A C5A C6A -168.2(9) . . . . ?
C7A O1A C6A C5A -171.1(7) . . . . ?
N2A C5A C6A O1A 62.3(11) . . . . ?
C6A O1A C7A C8A 77.3(9) . . . . ?
C9A O2A C8A C7A 175.3(7) . . . . ?
O1A C7A C8A O2A 63.5(9) . . . . ?
C8A O2A C9A C10A 170.9(8) . . . . ?
C1A N1A C10A C9A 174.6(8) . . . . ?
O2A C9A C10A N1A -57.7(11) . . . . ?
C2B C1B N1B C10B 179.7(18) . . . . ?
N1B C1B C2B S1B 62(2) . . . . ?
C3B S1B C2B C1B -128.6(16) . . . . ?
C2B S1B C3B C4B 132.4(14) . . . . ?
C5B N2B C4B C3B 174.4(13) . . . . ?
S1B C3B C4B N2B -63.3(18) . . . . ?
C4B N2B C5B C6B -178.0(13) . . . . ?
C7B O1B C6B C5B -166.4(13) . . . . ?
N2B C5B C6B O1B 59.0(16) . . . . ?
C1B N1B C10B C9B 169.1(18) . . . . ?
O2B C9B C10B N1B -60(2) . . . . ?
